data_4111067
loop_
_publ_author_name
'Lars Orzechowski'
'Georg Jansen'
'Sjoerd Harder'

_publ_section_title
;
 Synthesis, Structure, and Reactivity of a Stabilized Calcium Carbene:
 R2CCa
;
_journal_name_full 'Journal of the American Chemical Society'
_journal_page_first 14676
_journal_page_last 14684
_journal_paper_doi 10.1021/ja065000z
_journal_volume 128
_journal_year 2006
_chemical_formula_sum 'C81 H92 Ca2 N4 O P4 Si4'
_chemical_formula_weight 1453.99
_chemical_name_common
;
bis(iminophosphorano)methandiide-Calcium.(benzophenone)
;
_chemical_name_systematic
;
 ?
;
_space_group_IT_number 2
_symmetry_cell_setting triclinic
_symmetry_space_group_name_Hall '-P 1'
_symmetry_space_group_name_H-M 'P -1'
_atom_sites_solution_hydrogens geom
_atom_sites_solution_primary direct
_atom_sites_solution_secondary difmap
_audit_creation_method SHELXL-97
_cell_angle_alpha 90.391(2)
_cell_angle_beta 92.101(2)
_cell_angle_gamma 102.574(2)
_cell_formula_units_Z 2
_cell_length_a 14.0694(4)
_cell_length_b 16.2726(5)
_cell_length_c 20.5634(7)
_cell_measurement_temperature 203(2)
_cell_volume 4591.4(3)
_computing_structure_refinement 'SHELXL-97 (Sheldrick, 1997)'
_diffrn_ambient_temperature 203(2)
_diffrn_measured_fraction_theta_full 0.998
_diffrn_measured_fraction_theta_max 0.998
_diffrn_radiation_monochromator graphite
_diffrn_radiation_source 'fine-focus sealed tube'
_diffrn_radiation_type MoK\a
_diffrn_radiation_wavelength 0.71073
_diffrn_reflns_av_R_equivalents 0.0498
_diffrn_reflns_av_sigmaI/netI 0.0256
_diffrn_reflns_limit_h_max 15
_diffrn_reflns_limit_h_min -15
_diffrn_reflns_limit_k_max 18
_diffrn_reflns_limit_k_min -18
_diffrn_reflns_limit_l_max 23
_diffrn_reflns_limit_l_min -23
_diffrn_reflns_number 158090
_diffrn_reflns_theta_full 23.70
_diffrn_reflns_theta_max 23.70
_diffrn_reflns_theta_min 0.99
_exptl_absorpt_coefficient_mu 0.286
_exptl_crystal_colour colourless
_exptl_crystal_density_diffrn 1.052
_exptl_crystal_description blocks
_exptl_crystal_F_000 1540
_exptl_crystal_size_max 0.5
_exptl_crystal_size_mid 0.4
_exptl_crystal_size_min 0.3
_refine_diff_density_max 0.264
_refine_diff_density_min -0.238
_refine_diff_density_rms 0.042
_refine_ls_extinction_method none
_refine_ls_goodness_of_fit_ref 1.022
_refine_ls_hydrogen_treatment mixed
_refine_ls_matrix_type full
_refine_ls_number_parameters 865
_refine_ls_number_reflns 13878
_refine_ls_number_restraints 0
_refine_ls_restrained_S_all 1.022
_refine_ls_R_factor_all 0.0477
_refine_ls_R_factor_gt 0.0380
_refine_ls_shift/su_max 0.001
_refine_ls_shift/su_mean 0.000
_refine_ls_structure_factor_coef Fsqd
_refine_ls_weighting_details 'calc w=1/[\s^2^(Fo^2^)+(0.0558P)^2^+1.9857P] where P=(Fo^2^+2Fc^2^)/3'
_refine_ls_weighting_scheme calc
_refine_ls_wR_factor_gt 0.1006
_refine_ls_wR_factor_ref 0.1054
_reflns_number_gt 11701
_reflns_number_total 13878
_reflns_threshold_expression >2sigma(I)
_cod_data_source_file ja065000zsi20060720_112526_4.cif
_cod_data_source_block hasj27
_cod_original_cell_volume 4591.4(2)
_cod_database_code 4111067

loop_
_symmetry_equiv_pos_as_xyz
'x, y, z'
'-x, -y, -z'

loop_
_atom_site_label
_atom_site_type_symbol
_atom_site_fract_x
_atom_site_fract_y
_atom_site_fract_z
_atom_site_U_iso_or_equiv
_atom_site_adp_type
_atom_site_occupancy
_atom_site_symmetry_multiplicity
_atom_site_calc_flag
_atom_site_refinement_flags
Ca1 Ca 0.83990(3) 0.60104(3) 0.25374(2) 0.02941(11) Uani 1 1 d .
Ca2 Ca 0.84116(3) 0.81128(3) 0.25459(2) 0.03493(12) Uani 1 1 d .
N1 N 1.01150(12) 0.63243(11) 0.28166(9) 0.0322(4) Uani 1 1 d .
N2 N 0.87828(13) 0.86355(11) 0.15145(9) 0.0359(4) Uani 1 1 d .
N3 N 0.67218(12) 0.56331(11) 0.21804(9) 0.0353(4) Uani 1 1 d .
N4 N 0.80793(12) 0.83948(10) 0.36150(8) 0.0313(4) Uani 1 1 d .
O1 O 0.83871(12) 0.46123(10) 0.27808(9) 0.0507(4) Uani 1 1 d .
Si1 Si 1.08244(5) 0.58220(4) 0.32930(3) 0.03919(16) Uani 1 1 d .
Si2 Si 0.82019(5) 0.93371(4) 0.11598(3) 0.04302(17) Uani 1 1 d .
Si3 Si 0.61179(5) 0.47519(4) 0.17619(4) 0.04692(18) Uani 1 1 d .
Si4 Si 0.87105(5) 0.91869(4) 0.41055(3) 0.03745(16) Uani 1 1 d .
P1 P 1.04328(4) 0.70050(3) 0.22561(3) 0.03029(14) Uani 1 1 d .
P2 P 0.94003(4) 0.79607(4) 0.13072(3) 0.03260(14) Uani 1 1 d .
P3 P 0.63295(4) 0.62336(3) 0.26808(3) 0.03188(14) Uani 1 1 d .
P4 P 0.73044(4) 0.75227(3) 0.37265(3) 0.02909(13) Uani 1 1 d .
C1 C 0.94169(15) 0.72629(13) 0.19237(10) 0.0324(5) Uani 1 1 d .
C2 C 1.1085(2) 0.48655(16) 0.28854(14) 0.0567(7) Uani 1 1 d .
H2A H 1.1427 0.5027 0.2495 0.085 Uiso 1 1 calc R
H2B H 1.0483 0.4474 0.2778 0.085 Uiso 1 1 calc R
H2C H 1.1479 0.4605 0.3174 0.085 Uiso 1 1 calc R
C3 C 1.20478(19) 0.64696(18) 0.35707(14) 0.0583(7) Uani 1 1 d .
H3A H 1.2421 0.6663 0.3198 0.087 Uiso 1 1 calc R
H3B H 1.2387 0.6132 0.3834 0.087 Uiso 1 1 calc R
H3C H 1.1961 0.6945 0.3822 0.087 Uiso 1 1 calc R
C4 C 1.0161(2) 0.5481(2) 0.40463(13) 0.0616(8) Uani 1 1 d .
H4A H 1.0022 0.5963 0.4264 0.092 Uiso 1 1 calc R
H4B H 1.0558 0.5216 0.4330 0.092 Uiso 1 1 calc R
H4C H 0.9562 0.5088 0.3934 0.092 Uiso 1 1 calc R
C5 C 1.11248(16) 0.65359(14) 0.16739(11) 0.0374(5) Uani 1 1 d .
C6 C 1.06105(19) 0.60686(16) 0.11525(13) 0.0507(6) Uani 1 1 d .
H6 H 0.9947 0.6043 0.1091 0.066 Uiso 1 1 calc R
C7 C 1.1079(3) 0.56406(19) 0.07242(16) 0.0739(9) Uani 1 1 d .
H7 H 1.0728 0.5336 0.0376 0.096 Uiso 1 1 calc R
C8 C 1.2057(3) 0.5664(2) 0.08119(18) 0.0823(11) Uani 1 1 d .
H8 H 1.2367 0.5375 0.0525 0.107 Uiso 1 1 calc R
C9 C 1.2576(2) 0.6116(2) 0.13255(17) 0.0712(9) Uani 1 1 d .
H9 H 1.3239 0.6136 0.1385 0.093 Uiso 1 1 calc R
C10 C 1.21108(18) 0.65423(16) 0.17552(14) 0.0505(6) Uani 1 1 d .
H10 H 1.2466 0.6839 0.2105 0.066 Uiso 1 1 calc R
C11 C 1.12943(15) 0.79204(13) 0.26224(11) 0.0346(5) Uani 1 1 d .
C12 C 1.20911(16) 0.83965(14) 0.23198(12) 0.0407(6) Uani 1 1 d .
H12 H 1.2238 0.8244 0.1905 0.053 Uiso 1 1 calc R
C13 C 1.26733(18) 0.91021(15) 0.26323(14) 0.0501(7) Uani 1 1 d .
H13 H 1.3209 0.9413 0.2426 0.065 Uiso 1 1 calc R
C14 C 1.2464(2) 0.93403(16) 0.32400(16) 0.0577(7) Uani 1 1 d .
H14 H 1.2858 0.9809 0.3447 0.075 Uiso 1 1 calc R
C15 C 1.1665(2) 0.88827(17) 0.35457(15) 0.0595(7) Uani 1 1 d .
H15 H 1.1516 0.9046 0.3957 0.077 Uiso 1 1 calc R
C16 C 1.10864(18) 0.81784(16) 0.32378(13) 0.0471(6) Uani 1 1 d .
H16 H 1.0549 0.7873 0.3446 0.061 Uiso 1 1 calc R
C17 C 1.06049(16) 0.85184(15) 0.10580(11) 0.0403(6) Uani 1 1 d .
C18 C 1.09646(18) 0.93463(16) 0.12590(13) 0.0491(6) Uani 1 1 d .
H18 H 1.0580 0.9619 0.1504 0.064 Uiso 1 1 calc R
C19 C 1.1889(2) 0.97741(19) 0.11004(15) 0.0623(8) Uani 1 1 d .
H19 H 1.2120 1.0330 0.1237 0.081 Uiso 1 1 calc R
C20 C 1.2462(2) 0.9375(2) 0.07403(15) 0.0685(9) Uani 1 1 d .
H20 H 1.3083 0.9661 0.0635 0.089 Uiso 1 1 calc R
C21 C 1.2122(2) 0.8554(2) 0.05350(13) 0.0617(8) Uani 1 1 d .
H21 H 1.2515 0.8286 0.0294 0.080 Uiso 1 1 calc R
C22 C 1.11937(18) 0.81260(18) 0.06877(12) 0.0492(6) Uani 1 1 d .
H22 H 1.0963 0.7574 0.0542 0.064 Uiso 1 1 calc R
C23 C 0.88349(16) 0.74638(15) 0.05463(11) 0.0385(5) Uani 1 1 d .
C24 C 0.80834(18) 0.67501(16) 0.05634(12) 0.0475(6) Uani 1 1 d .
H24 H 0.7939 0.6482 0.0957 0.062 Uiso 1 1 calc R
C25 C 0.7550(2) 0.64337(18) 0.00060(14) 0.0618(8) Uani 1 1 d .
H25 H 0.7042 0.5963 0.0027 0.080 Uiso 1 1 calc R
C26 C 0.7769(2) 0.6816(2) -0.05835(14) 0.0694(9) Uani 1 1 d .
H26 H 0.7413 0.6601 -0.0960 0.090 Uiso 1 1 calc R
C27 C 0.8513(2) 0.7510(2) -0.06108(13) 0.0667(8) Uani 1 1 d .
H27 H 0.8664 0.7765 -0.1009 0.087 Uiso 1 1 calc R
C28 C 0.9044(2) 0.78394(18) -0.00529(12) 0.0525(7) Uani 1 1 d .
H28 H 0.9545 0.8315 -0.0079 0.068 Uiso 1 1 calc R
C29 C 0.9043(2) 1.02885(16) 0.08428(14) 0.0590(7) Uani 1 1 d .
H29A H 0.9505 1.0538 0.1182 0.089 Uiso 1 1 calc R
H29B H 0.8673 1.0689 0.0700 0.089 Uiso 1 1 calc R
H29C H 0.9383 1.0127 0.0483 0.089 Uiso 1 1 calc R
C30 C 0.7335(2) 0.88984(19) 0.04734(14) 0.0630(8) Uani 1 1 d .
H30A H 0.6885 0.8407 0.0615 0.095 Uiso 1 1 calc R
H30B H 0.7691 0.8749 0.0118 0.095 Uiso 1 1 calc R
H30C H 0.6982 0.9313 0.0334 0.095 Uiso 1 1 calc R
C31 C 0.7488(3) 0.9667(2) 0.18278(16) 0.0799(10) Uani 1 1 d .
H31A H 0.7923 0.9897 0.2186 0.120 Uiso 1 1 calc R
H31B H 0.7021 0.9187 0.1970 0.120 Uiso 1 1 calc R
H31C H 0.7155 1.0085 0.1669 0.120 Uiso 1 1 calc R
C32 C 0.73081(14) 0.68709(13) 0.30763(10) 0.0295(5) Uani 1 1 d .
C33 C 0.6947(2) 0.44873(17) 0.11433(13) 0.0594(7) Uani 1 1 d .
H33A H 0.7125 0.4952 0.0854 0.089 Uiso 1 1 calc R
H33B H 0.6619 0.3996 0.0899 0.089 Uiso 1 1 calc R
H33C H 0.7522 0.4378 0.1359 0.089 Uiso 1 1 calc R
C34 C 0.4967(2) 0.4860(2) 0.13125(19) 0.0900(12) Uani 1 1 d .
H34A H 0.4519 0.4995 0.1616 0.135 Uiso 1 1 calc R
H34B H 0.4678 0.4339 0.1091 0.135 Uiso 1 1 calc R
H34C H 0.5116 0.5301 0.1000 0.135 Uiso 1 1 calc R
C35 C 0.5785(2) 0.38233(17) 0.22993(16) 0.0689(9) Uani 1 1 d .
H35A H 0.5356 0.3939 0.2624 0.103 Uiso 1 1 calc R
H35B H 0.6364 0.3712 0.2508 0.103 Uiso 1 1 calc R
H35C H 0.5463 0.3341 0.2043 0.103 Uiso 1 1 calc R
C36 C 0.55783(16) 0.68398(14) 0.22233(12) 0.0409(6) Uani 1 1 d .
C37 C 0.57759(19) 0.70140(19) 0.15761(15) 0.0629(8) Uani 1 1 d .
H37 H 0.6243 0.6783 0.1377 0.082 Uiso 1 1 calc R
C38 C 0.5287(2) 0.7527(2) 0.12216(19) 0.0865(12) Uani 1 1 d .
H38 H 0.5415 0.7628 0.0785 0.112 Uiso 1 1 calc R
C39 C 0.4613(2) 0.7886(2) 0.1517(2) 0.0931(13) Uani 1 1 d .
H39 H 0.4288 0.8235 0.1282 0.121 Uiso 1 1 calc R
C40 C 0.4420(2) 0.77316(19) 0.2156(2) 0.0751(10) Uani 1 1 d .
H40 H 0.3970 0.7983 0.2355 0.098 Uiso 1 1 calc R
C41 C 0.48879(17) 0.72038(16) 0.25097(15) 0.0517(7) Uani 1 1 d .
H41 H 0.4739 0.7093 0.2942 0.067 Uiso 1 1 calc R
C42 C 0.54963(16) 0.55722(14) 0.32273(12) 0.0378(5) Uani 1 1 d .
C43 C 0.44905(17) 0.53244(16) 0.31192(14) 0.0513(7) Uani 1 1 d .
H43 H 0.4188 0.5530 0.2765 0.067 Uiso 1 1 calc R
C44 C 0.3941(2) 0.47682(19) 0.35434(17) 0.0686(9) Uani 1 1 d .
H44 H 0.3270 0.4605 0.3469 0.089 Uiso 1 1 calc R
C45 C 0.4365(2) 0.4456(2) 0.40672(17) 0.0713(9) Uani 1 1 d .
H45 H 0.3985 0.4090 0.4349 0.093 Uiso 1 1 calc R
C46 C 0.5361(2) 0.46894(17) 0.41738(15) 0.0597(7) Uani 1 1 d .
H46 H 0.5658 0.4475 0.4526 0.078 Uiso 1 1 calc R
C47 C 0.59165(18) 0.52412(15) 0.37585(12) 0.0463(6) Uani 1 1 d .
H47 H 0.6588 0.5395 0.3835 0.060 Uiso 1 1 calc R
C48 C 0.61206(16) 0.77541(14) 0.38929(11) 0.0387(5) Uani 1 1 d .
C49 C 0.58982(18) 0.84935(16) 0.36540(13) 0.0491(6) Uani 1 1 d .
H49 H 0.6366 0.8878 0.3440 0.064 Uiso 1 1 calc R
C50 C 0.4977(2) 0.86584(19) 0.37349(17) 0.0692(9) Uani 1 1 d .
H50 H 0.4833 0.9153 0.3576 0.090 Uiso 1 1 calc R
C51 C 0.4286(2) 0.8092(2) 0.40479(19) 0.0807(11) Uani 1 1 d .
H51 H 0.3668 0.8197 0.4094 0.105 Uiso 1 1 calc R
C52 C 0.4502(2) 0.7369(2) 0.42945(17) 0.0708(9) Uani 1 1 d .
H52 H 0.4032 0.6992 0.4513 0.092 Uiso 1 1 calc R
C53 C 0.54112(17) 0.71960(17) 0.42209(13) 0.0498(6) Uani 1 1 d .
H53 H 0.5550 0.6705 0.4391 0.065 Uiso 1 1 calc R
C54 C 0.76357(16) 0.71167(14) 0.45136(11) 0.0356(5) Uani 1 1 d .
C55 C 0.74215(18) 0.74657(16) 0.50932(12) 0.0473(6) Uani 1 1 d .
H55 H 0.7025 0.7854 0.5082 0.062 Uiso 1 1 calc R
C56 C 0.7783(2) 0.7250(2) 0.56862(13) 0.0598(8) Uani 1 1 d .
H56 H 0.7631 0.7493 0.6068 0.078 Uiso 1 1 calc R
C57 C 0.8360(2) 0.6681(2) 0.57093(14) 0.0708(9) Uani 1 1 d .
H57 H 0.8615 0.6542 0.6107 0.092 Uiso 1 1 calc R
C58 C 0.8567(2) 0.6311(2) 0.51433(15) 0.0750(9) Uani 1 1 d .
H58 H 0.8946 0.5908 0.5160 0.097 Uiso 1 1 calc R
C59 C 0.82109(19) 0.65353(17) 0.45473(13) 0.0526(7) Uani 1 1 d .
H59 H 0.8364 0.6289 0.4167 0.068 Uiso 1 1 calc R
C60 C 0.9436(2) 0.99619(17) 0.35480(14) 0.0602(7) Uani 1 1 d .
H60A H 0.9004 1.0157 0.3244 0.090 Uiso 1 1 calc R
H60B H 0.9870 0.9696 0.3315 0.090 Uiso 1 1 calc R
H60C H 0.9809 1.0431 0.3798 0.090 Uiso 1 1 calc R
C61 C 0.7928(2) 0.97443(18) 0.45831(16) 0.0664(8) Uani 1 1 d .
H61A H 0.7548 0.9356 0.4873 0.100 Uiso 1 1 calc R
H61B H 0.7501 0.9964 0.4290 0.100 Uiso 1 1 calc R
H61C H 0.8333 1.0199 0.4831 0.100 Uiso 1 1 calc R
C62 C 0.95772(18) 0.88237(17) 0.46876(12) 0.0497(6) Uani 1 1 d .
H62A H 0.9218 0.8426 0.4981 0.075 Uiso 1 1 calc R
H62B H 0.9951 0.9298 0.4931 0.075 Uiso 1 1 calc R
H62C H 1.0008 0.8560 0.4450 0.075 Uiso 1 1 calc R
C63 C 0.84477(16) 0.38688(14) 0.28032(12) 0.0415(6) Uani 1 1 d .
C64 C 0.86171(18) 0.34241(15) 0.22059(12) 0.0443(6) Uani 1 1 d .
C65 C 0.9199(2) 0.38604(18) 0.17311(13) 0.0558(7) Uani 1 1 d .
H65 H 0.9479 0.4430 0.1792 0.073 Uiso 1 1 calc R
C66 C 0.9360(3) 0.3446(3) 0.11694(15) 0.0781(10) Uani 1 1 d .
H66 H 0.9771 0.3728 0.0860 0.102 Uiso 1 1 calc R
C67 C 0.8912(3) 0.2617(3) 0.10729(17) 0.0930(12) Uani 1 1 d .
H67 H 0.9016 0.2339 0.0694 0.121 Uiso 1 1 calc R
C68 C 0.8316(3) 0.2194(2) 0.15226(18) 0.0955(12) Uani 1 1 d .
H68 H 0.7999 0.1637 0.1441 0.124 Uiso 1 1 calc R
C69 C 0.8178(2) 0.25840(17) 0.20989(15) 0.0655(8) Uani 1 1 d .
H69 H 0.7793 0.2284 0.2413 0.085 Uiso 1 1 calc R
C70 C 0.83741(18) 0.34316(15) 0.34375(12) 0.0461(6) Uani 1 1 d .
C71 C 0.7844(3) 0.3690(2) 0.39213(17) 0.0783(10) Uani 1 1 d .
H71 H 0.7500 0.4109 0.3841 0.102 Uiso 1 1 calc R
C72 C 0.7830(4) 0.3318(3) 0.45290(19) 0.1133(15) Uani 1 1 d .
H72 H 0.7476 0.3492 0.4857 0.147 Uiso 1 1 calc R
C73 C 0.8337(4) 0.2694(3) 0.4650(2) 0.1110(15) Uani 1 1 d .
H73 H 0.8315 0.2442 0.5056 0.144 Uiso 1 1 calc R
C74 C 0.8863(3) 0.2451(2) 0.41812(17) 0.0839(10) Uani 1 1 d .
H74 H 0.9214 0.2038 0.4266 0.109 Uiso 1 1 calc R
C75 C 0.8885(2) 0.28112(17) 0.35733(14) 0.0592(7) Uani 1 1 d .
H75 H 0.9247 0.2635 0.3252 0.077 Uiso 1 1 calc R
C76 C 0.2784(3) 0.2491(2) 0.24799(17) 0.0821(10) Uani 1 1 d .
H76 H 0.3443 0.2748 0.2479 0.107 Uiso 1 1 calc R
C77 C 0.2100(3) 0.2961(2) 0.23962(14) 0.0739(10) Uani 1 1 d .
H77 H 0.2288 0.3539 0.2337 0.096 Uiso 1 1 calc R
C78 C 0.1134(3) 0.2577(2) 0.23996(15) 0.0761(10) Uani 1 1 d .
H78 H 0.0662 0.2894 0.2346 0.099 Uiso 1 1 calc R
C79 C 0.0866(3) 0.1733(2) 0.24819(16) 0.0799(10) Uani 1 1 d .
H79 H 0.0209 0.1471 0.2482 0.104 Uiso 1 1 calc R
C80 C 0.1555(3) 0.1270(2) 0.25642(18) 0.0844(10) Uani 1 1 d .
H80 H 0.1367 0.0692 0.2620 0.110 Uiso 1 1 calc R
C81 C 0.2503(3) 0.1640(2) 0.2566(2) 0.0890(11) Uani 1 1 d .
H81 H 0.2971 0.1320 0.2625 0.116 Uiso 1 1 calc R

loop_
_atom_site_aniso_label
_atom_site_aniso_U_11
_atom_site_aniso_U_22
_atom_site_aniso_U_33
_atom_site_aniso_U_23
_atom_site_aniso_U_13
_atom_site_aniso_U_12
Ca1 0.0241(2) 0.0282(2) 0.0365(3) 0.00274(18) 0.00073(18) 0.00673(17)
Ca2 0.0429(3) 0.0300(2) 0.0324(3) 0.00477(19) 0.0060(2) 0.0082(2)
N1 0.0256(9) 0.0359(10) 0.0362(10) 0.0061(8) -0.0018(8) 0.0093(8)
N2 0.0374(11) 0.0385(10) 0.0339(10) 0.0109(8) 0.0031(8) 0.0121(8)
N3 0.0264(10) 0.0368(10) 0.0419(11) -0.0037(8) -0.0014(8) 0.0057(8)
N4 0.0292(9) 0.0299(10) 0.0337(10) -0.0001(8) 0.0003(8) 0.0045(8)
O1 0.0465(10) 0.0313(9) 0.0758(13) 0.0031(8) -0.0017(9) 0.0122(8)
Si1 0.0334(3) 0.0432(4) 0.0435(4) 0.0039(3) -0.0075(3) 0.0152(3)
Si2 0.0433(4) 0.0459(4) 0.0440(4) 0.0152(3) 0.0051(3) 0.0179(3)
Si3 0.0377(4) 0.0449(4) 0.0550(4) -0.0152(3) -0.0070(3) 0.0039(3)
Si4 0.0332(3) 0.0333(3) 0.0432(4) -0.0058(3) 0.0010(3) 0.0016(3)
P1 0.0233(3) 0.0326(3) 0.0355(3) 0.0027(2) 0.0023(2) 0.0069(2)
P2 0.0295(3) 0.0366(3) 0.0315(3) 0.0076(2) 0.0027(2) 0.0062(2)
P3 0.0227(3) 0.0311(3) 0.0409(3) -0.0011(2) -0.0011(2) 0.0042(2)
P4 0.0236(3) 0.0307(3) 0.0328(3) 0.0011(2) 0.0011(2) 0.0054(2)
C1 0.0261(11) 0.0355(12) 0.0349(12) 0.0071(10) 0.0027(9) 0.0048(9)
C2 0.0518(16) 0.0481(15) 0.0742(19) 0.0022(14) -0.0088(14) 0.0218(13)
C3 0.0436(15) 0.0693(18) 0.0632(18) -0.0020(15) -0.0196(13) 0.0187(14)
C4 0.0623(18) 0.081(2) 0.0482(16) 0.0231(15) -0.0024(14) 0.0308(16)
C5 0.0330(12) 0.0341(12) 0.0454(14) 0.0034(10) 0.0074(10) 0.0068(10)
C6 0.0467(15) 0.0479(15) 0.0551(16) -0.0076(13) 0.0074(13) 0.0048(12)
C7 0.081(2) 0.065(2) 0.070(2) -0.0278(16) 0.0153(18) 0.0030(17)
C8 0.077(2) 0.074(2) 0.099(3) -0.026(2) 0.039(2) 0.0170(18)
C9 0.0504(17) 0.071(2) 0.097(2) -0.0131(19) 0.0251(17) 0.0221(15)
C10 0.0382(14) 0.0518(15) 0.0637(17) -0.0052(13) 0.0096(12) 0.0136(12)
C11 0.0281(12) 0.0328(12) 0.0447(14) 0.0006(10) -0.0023(10) 0.0109(10)
C12 0.0303(12) 0.0392(13) 0.0525(15) 0.0071(11) -0.0030(11) 0.0076(10)
C13 0.0353(14) 0.0386(14) 0.0740(19) 0.0090(13) -0.0043(13) 0.0034(11)
C14 0.0463(16) 0.0371(14) 0.087(2) -0.0106(14) -0.0135(15) 0.0068(12)
C15 0.0545(17) 0.0557(17) 0.0681(19) -0.0218(14) 0.0001(14) 0.0128(14)
C16 0.0359(13) 0.0481(15) 0.0571(16) -0.0101(12) 0.0042(12) 0.0086(11)
C17 0.0337(13) 0.0492(15) 0.0372(13) 0.0179(11) 0.0030(10) 0.0065(11)
C18 0.0415(14) 0.0470(15) 0.0567(16) 0.0167(12) -0.0013(12) 0.0053(12)
C19 0.0456(16) 0.0570(17) 0.076(2) 0.0256(15) -0.0031(15) -0.0064(14)
C20 0.0395(16) 0.089(2) 0.070(2) 0.0405(18) 0.0053(15) -0.0035(16)
C21 0.0411(16) 0.095(2) 0.0508(17) 0.0258(16) 0.0138(13) 0.0162(16)
C22 0.0439(15) 0.0640(17) 0.0397(14) 0.0161(12) 0.0088(12) 0.0101(13)
C23 0.0365(13) 0.0463(14) 0.0349(13) 0.0033(11) 0.0015(10) 0.0136(11)
C24 0.0515(15) 0.0485(15) 0.0394(14) 0.0061(12) -0.0010(12) 0.0049(12)
C25 0.0671(19) 0.0578(17) 0.0522(18) -0.0017(14) -0.0112(14) -0.0022(14)
C26 0.081(2) 0.080(2) 0.0400(16) -0.0086(15) -0.0129(15) 0.0052(18)
C27 0.076(2) 0.089(2) 0.0318(15) 0.0075(14) 0.0015(14) 0.0110(18)
C28 0.0546(16) 0.0638(17) 0.0366(15) 0.0072(12) 0.0063(12) 0.0065(13)
C29 0.0660(18) 0.0442(15) 0.0690(19) 0.0191(14) -0.0016(15) 0.0166(14)
C30 0.0509(17) 0.0679(19) 0.0696(19) 0.0227(15) -0.0096(14) 0.0128(14)
C31 0.083(2) 0.102(3) 0.074(2) 0.0201(19) 0.0203(18) 0.058(2)
C32 0.0226(11) 0.0299(11) 0.0360(12) 0.0021(9) 0.0009(9) 0.0055(9)
C33 0.0718(19) 0.0535(17) 0.0540(17) -0.0121(13) -0.0016(14) 0.0171(14)
C34 0.060(2) 0.097(3) 0.111(3) -0.048(2) -0.042(2) 0.0212(19)
C35 0.067(2) 0.0425(16) 0.087(2) -0.0140(15) 0.0132(17) -0.0108(14)
C36 0.0235(12) 0.0393(13) 0.0575(16) 0.0032(11) -0.0076(11) 0.0028(10)
C37 0.0369(15) 0.076(2) 0.075(2) 0.0275(16) 0.0021(14) 0.0106(14)
C38 0.0508(19) 0.107(3) 0.101(3) 0.059(2) -0.0064(18) 0.0141(19)
C39 0.049(2) 0.082(2) 0.148(4) 0.051(3) -0.024(2) 0.0167(18)
C40 0.0413(17) 0.0576(19) 0.129(3) -0.005(2) -0.0262(19) 0.0220(14)
C41 0.0304(13) 0.0489(15) 0.0756(19) -0.0097(14) -0.0143(13) 0.0112(12)
C42 0.0310(12) 0.0312(12) 0.0500(14) -0.0048(11) 0.0056(11) 0.0039(10)
C43 0.0320(13) 0.0524(16) 0.0649(17) -0.0016(13) 0.0049(12) -0.0015(12)
C44 0.0351(15) 0.069(2) 0.094(2) 0.0015(18) 0.0150(16) -0.0092(14)
C45 0.059(2) 0.065(2) 0.082(2) 0.0184(17) 0.0224(17) -0.0064(16)
C46 0.0552(18) 0.0558(17) 0.0660(19) 0.0167(14) 0.0101(14) 0.0055(14)
C47 0.0372(13) 0.0433(14) 0.0567(16) 0.0061(12) 0.0069(12) 0.0039(11)
C48 0.0281(12) 0.0419(13) 0.0464(14) -0.0099(11) 0.0003(10) 0.0088(10)
C49 0.0383(14) 0.0451(15) 0.0658(17) -0.0102(13) -0.0071(12) 0.0151(12)
C50 0.0476(18) 0.0596(18) 0.106(3) -0.0253(18) -0.0144(17) 0.0285(15)
C51 0.0352(16) 0.084(2) 0.127(3) -0.030(2) 0.0073(18) 0.0225(17)
C52 0.0357(16) 0.081(2) 0.093(2) -0.0143(18) 0.0204(15) 0.0049(15)
C53 0.0322(13) 0.0548(16) 0.0606(17) -0.0104(13) 0.0107(12) 0.0045(12)
C54 0.0308(12) 0.0368(12) 0.0366(13) 0.0061(10) 0.0034(10) 0.0009(10)
C55 0.0456(15) 0.0547(16) 0.0399(15) 0.0033(12) 0.0073(12) 0.0059(12)
C56 0.0580(18) 0.082(2) 0.0341(15) 0.0083(14) 0.0079(13) 0.0031(16)
C57 0.068(2) 0.102(3) 0.0402(17) 0.0302(17) 0.0010(15) 0.0125(19)
C58 0.081(2) 0.095(2) 0.061(2) 0.0286(18) 0.0021(17) 0.045(2)
C59 0.0579(17) 0.0639(17) 0.0423(15) 0.0127(13) 0.0029(13) 0.0265(14)
C60 0.0569(17) 0.0473(16) 0.0669(19) 0.0078(14) -0.0018(14) -0.0091(13)
C61 0.0496(16) 0.0582(18) 0.090(2) -0.0325(16) 0.0016(15) 0.0104(14)
C62 0.0396(14) 0.0564(16) 0.0465(15) -0.0058(12) -0.0067(12) -0.0020(12)
C63 0.0322(13) 0.0314(13) 0.0599(16) 0.0031(11) 0.0011(11) 0.0049(10)
C64 0.0476(15) 0.0399(14) 0.0477(15) 0.0065(11) 0.0027(12) 0.0141(11)
C65 0.0560(17) 0.0593(17) 0.0559(17) 0.0147(14) 0.0030(14) 0.0203(14)
C66 0.087(2) 0.105(3) 0.0489(19) 0.0171(18) 0.0159(17) 0.034(2)
C67 0.122(3) 0.100(3) 0.058(2) -0.016(2) 0.012(2) 0.028(3)
C68 0.132(3) 0.066(2) 0.080(3) -0.023(2) 0.013(2) 0.003(2)
C69 0.089(2) 0.0441(16) 0.0604(18) -0.0029(14) 0.0086(16) 0.0062(15)
C70 0.0487(15) 0.0387(14) 0.0498(15) 0.0046(11) 0.0100(12) 0.0058(11)
C71 0.083(2) 0.079(2) 0.080(2) 0.0087(18) 0.0334(19) 0.0267(18)
C72 0.138(4) 0.139(4) 0.069(3) 0.019(3) 0.055(3) 0.034(3)
C73 0.148(4) 0.121(4) 0.067(3) 0.037(2) 0.023(3) 0.031(3)
C74 0.096(3) 0.089(3) 0.069(2) 0.0297(19) -0.002(2) 0.026(2)
C75 0.0673(19) 0.0562(17) 0.0576(18) 0.0131(14) 0.0060(14) 0.0204(15)
C76 0.068(2) 0.094(3) 0.081(2) -0.002(2) 0.0096(18) 0.010(2)
C77 0.123(3) 0.0547(18) 0.0471(18) -0.0012(14) 0.0149(19) 0.024(2)
C78 0.096(3) 0.091(3) 0.057(2) 0.0068(18) 0.0137(18) 0.052(2)
C79 0.074(2) 0.093(3) 0.073(2) 0.0041(19) 0.0149(18) 0.016(2)
C80 0.096(3) 0.059(2) 0.101(3) 0.0092(19) 0.023(2) 0.022(2)
C81 0.081(3) 0.079(3) 0.117(3) 0.015(2) 0.018(2) 0.035(2)

loop_
_atom_type_symbol
_atom_type_description
_atom_type_scat_dispersion_real
_atom_type_scat_dispersion_imag
_atom_type_scat_source
C C 0.0033 0.0016 'International Tables Vol C Tables 4.2.6.8 and 6.1.1.4'
H H 0.0000 0.0000 'International Tables Vol C Tables 4.2.6.8 and 6.1.1.4'
N N 0.0061 0.0033 'International Tables Vol C Tables 4.2.6.8 and 6.1.1.4'
O O 0.0106 0.0060 'International Tables Vol C Tables 4.2.6.8 and 6.1.1.4'
Si Si 0.0817 0.0704 'International Tables Vol C Tables 4.2.6.8 and 6.1.1.4'
P P 0.1023 0.0942 'International Tables Vol C Tables 4.2.6.8 and 6.1.1.4'
Ca Ca 0.2262 0.3064 'International Tables Vol C Tables 4.2.6.8 and 6.1.1.4'

loop_
_geom_angle_atom_site_label_1
_geom_angle_atom_site_label_2
_geom_angle_atom_site_label_3
_geom_angle
O1 Ca1 N3 90.71(6)
O1 Ca1 N1 87.48(6)
N3 Ca1 N1 175.10(6)
O1 Ca1 C32 123.74(7)
N3 Ca1 C32 65.66(6)
N1 Ca1 C32 119.05(6)
O1 Ca1 C1 140.18(7)
N3 Ca1 C1 114.15(7)
N1 Ca1 C1 65.07(6)
C32 Ca1 C1 95.45(7)
O1 Ca1 P3 106.55(4)
N3 Ca1 P3 31.69(4)
N1 Ca1 P3 153.12(5)
C32 Ca1 P3 34.21(5)
C1 Ca1 P3 110.68(5)
O1 Ca1 P1 112.07(4)
N3 Ca1 P1 146.58(5)
N1 Ca1 P1 31.73(4)
C32 Ca1 P1 114.62(5)
C1 Ca1 P1 33.87(5)
P3 Ca1 P1 141.28(2)
O1 Ca1 Ca2 167.29(5)
N3 Ca1 Ca2 92.64(5)
N1 Ca1 Ca2 90.10(4)
C32 Ca1 Ca2 47.76(5)
C1 Ca1 Ca2 47.87(5)
P3 Ca1 Ca2 71.116(15)
P1 Ca1 Ca2 70.609(15)
N2 Ca2 N4 147.54(6)
N2 Ca2 C32 139.57(7)
N4 Ca2 C32 66.97(6)
N2 Ca2 C1 67.26(7)
N4 Ca2 C1 139.30(7)
C32 Ca2 C1 96.89(7)
N2 Ca2 P2 32.33(5)
N4 Ca2 P2 164.09(5)
C32 Ca2 P2 123.12(5)
C1 Ca2 P2 34.94(5)
N2 Ca2 P4 161.46(5)
N4 Ca2 P4 32.50(4)
C32 Ca2 P4 34.72(5)
C1 Ca2 P4 124.76(5)
P2 Ca2 P4 157.03(2)
N2 Ca2 Ca1 108.64(5)
N4 Ca2 Ca1 103.78(4)
C32 Ca2 Ca1 48.30(5)
C1 Ca2 Ca1 48.77(5)
P2 Ca2 Ca1 79.585(17)
P4 Ca2 Ca1 77.748(16)
N2 Ca2 Si2 24.09(5)
N4 Ca2 Si2 127.74(5)
C32 Ca2 Si2 134.91(5)
C1 Ca2 Si2 90.66(5)
P2 Ca2 Si2 55.979(17)
P4 Ca2 Si2 139.02(2)
Ca1 Ca2 Si2 125.725(19)
N2 Ca2 Si4 130.01(5)
N4 Ca2 Si4 22.19(4)
C32 Ca2 Si4 88.22(5)
C1 Ca2 Si4 134.37(5)
P2 Ca2 Si4 143.19(2)
P4 Ca2 Si4 54.375(16)
Ca1 Ca2 Si4 117.249(18)
Si2 Ca2 Si4 117.02(2)
P1 N1 Si1 129.15(11)
P1 N1 Ca1 96.58(8)
Si1 N1 Ca1 132.33(9)
P2 N2 Si2 139.01(12)
P2 N2 Ca2 96.92(8)
Si2 N2 Ca2 121.89(10)
P3 N3 Si3 130.41(11)
P3 N3 Ca1 96.85(8)
Si3 N3 Ca1 128.78(9)
P4 N4 Si4 135.20(11)
P4 N4 Ca2 96.72(8)
Si4 N4 Ca2 126.64(9)
C63 O1 Ca1 168.74(18)
N1 Si1 C4 108.01(11)
N1 Si1 C2 112.86(11)
C4 Si1 C2 108.10(14)
N1 Si1 C3 116.00(11)
C4 Si1 C3 106.12(14)
C2 Si1 C3 105.33(13)
N2 Si2 C30 114.69(12)
N2 Si2 C29 113.85(11)
C30 Si2 C29 106.50(13)
N2 Si2 C31 104.26(12)
C30 Si2 C31 108.20(16)
C29 Si2 C31 109.15(15)
N2 Si2 Ca2 34.02(6)
C30 Si2 Ca2 120.20(9)
C29 Si2 Ca2 131.09(9)
C31 Si2 Ca2 70.75(10)
N3 Si3 C35 112.33(12)
N3 Si3 C33 108.05(11)
C35 Si3 C33 107.40(13)
N3 Si3 C34 115.05(12)
C35 Si3 C34 106.69(17)
C33 Si3 C34 106.95(15)
N4 Si4 C62 112.43(10)
N4 Si4 C60 105.46(11)
C62 Si4 C60 108.10(13)
N4 Si4 C61 114.32(11)
C62 Si4 C61 108.10(14)
C60 Si4 C61 108.17(14)
N4 Si4 Ca2 31.17(6)
C62 Si4 Ca2 114.05(9)
C60 Si4 Ca2 75.72(9)
C61 Si4 Ca2 133.99(10)
N1 P1 C1 108.71(10)
N1 P1 C5 107.19(10)
C1 P1 C5 113.86(11)
N1 P1 C11 108.31(10)
C1 P1 C11 112.49(10)
C5 P1 C11 106.01(10)
N1 P1 Ca1 51.69(6)
C1 P1 Ca1 58.18(7)
C5 P1 Ca1 116.99(7)
C11 P1 Ca1 136.06(7)
N2 P2 C1 109.42(10)
N2 P2 C23 106.82(10)
C1 P2 C23 113.41(11)
N2 P2 C17 109.23(10)
C1 P2 C17 114.83(10)
C23 P2 C17 102.68(11)
N2 P2 Ca2 50.75(6)
C1 P2 Ca2 58.68(7)
C23 P2 Ca2 126.85(8)
C17 P2 Ca2 129.21(8)
N3 P3 C32 108.57(10)
N3 P3 C42 108.59(10)
C32 P3 C42 113.59(11)
N3 P3 C36 108.64(11)
C32 P3 C36 112.00(10)
C42 P3 C36 105.29(11)
N3 P3 Ca1 51.45(6)
C32 P3 Ca1 57.64(7)
C42 P3 Ca1 121.36(8)
C36 P3 Ca1 132.69(8)
N4 P4 C32 108.64(10)
N4 P4 C48 109.08(10)
C32 P4 C48 115.22(10)
N4 P4 C54 106.99(10)
C32 P4 C54 115.10(10)
C48 P4 C54 101.32(11)
N4 P4 Ca2 50.79(6)
C32 P4 Ca2 58.37(7)
C48 P4 Ca2 123.44(8)
C54 P4 Ca2 133.72(7)
P1 C1 P2 125.21(12)
P1 C1 Ca2 122.42(11)
P2 C1 Ca2 86.39(9)
P1 C1 Ca1 87.95(9)
P2 C1 Ca1 145.10(11)
Ca2 C1 Ca1 83.36(6)
C10 C5 C6 117.7(2)
C10 C5 P1 124.08(19)
C6 C5 P1 117.88(18)
C7 C6 C5 120.7(3)
C8 C7 C6 120.4(3)
C7 C8 C9 119.8(3)
C8 C9 C10 120.0(3)
C9 C10 C5 121.4(3)
C12 C11 C16 118.0(2)
C12 C11 P1 125.31(18)
C16 C11 P1 116.55(17)
C11 C12 C13 120.6(2)
C14 C13 C12 120.6(2)
C13 C14 C15 119.8(2)
C14 C15 C16 119.8(3)
C15 C16 C11 121.2(2)
C18 C17 C22 118.4(2)
C18 C17 P2 119.66(19)
C22 C17 P2 121.94(19)
C19 C18 C17 121.0(3)
C20 C19 C18 119.8(3)
C19 C20 C21 120.3(3)
C20 C21 C22 120.1(3)
C21 C22 C17 120.4(3)
C24 C23 C28 117.9(2)
C24 C23 P2 119.82(18)
C28 C23 P2 121.70(19)
C25 C24 C23 121.1(2)
C24 C25 C26 120.1(3)
C27 C26 C25 119.7(3)
C26 C27 C28 120.7(3)
C27 C28 C23 120.5(3)
P4 C32 P3 127.78(12)
P4 C32 Ca2 86.90(8)
P3 C32 Ca2 123.46(11)
P4 C32 Ca1 140.83(11)
P3 C32 Ca1 88.15(8)
Ca2 C32 Ca1 83.94(6)
C37 C36 C41 118.2(2)
C37 C36 P3 118.41(19)
C41 C36 P3 123.1(2)
C38 C37 C36 121.0(3)
C39 C38 C37 119.8(3)
C40 C39 C38 120.1(3)
C39 C40 C41 120.6(3)
C40 C41 C36 120.4(3)
C47 C42 C43 118.1(2)
C47 C42 P3 116.84(17)
C43 C42 P3 124.8(2)
C44 C43 C42 119.6(3)
C45 C44 C43 121.5(3)
C44 C45 C46 119.3(3)
C45 C46 C47 119.9(3)
C46 C47 C42 121.5(2)
C53 C48 C49 118.6(2)
C53 C48 P4 122.21(19)
C49 C48 P4 119.08(18)
C50 C49 C48 120.3(3)
C51 C50 C49 119.9(3)
C50 C51 C52 120.3(3)
C51 C52 C53 120.6(3)
C52 C53 C48 120.2(3)
C59 C54 C55 117.8(2)
C59 C54 P4 120.75(18)
C55 C54 P4 120.94(18)
C56 C55 C54 121.6(3)
C57 C56 C55 119.8(3)
C56 C57 C58 119.9(3)
C57 C58 C59 120.2(3)
C54 C59 C58 120.7(3)
O1 C63 C64 120.0(2)
O1 C63 C70 119.6(2)
C64 C63 C70 120.3(2)
C69 C64 C65 119.3(3)
C69 C64 C63 120.9(2)
C65 C64 C63 119.7(2)
C66 C65 C64 119.9(3)
C67 C66 C65 119.5(3)
C68 C67 C66 120.9(3)
C67 C68 C69 120.6(3)
C68 C69 C64 119.6(3)
C71 C70 C75 118.9(3)
C71 C70 C63 119.5(2)
C75 C70 C63 121.4(2)
C70 C71 C72 119.4(3)
C73 C72 C71 120.6(4)
C74 C73 C72 119.9(4)
C73 C74 C75 120.3(4)
C74 C75 C70 120.8(3)
C77 C76 C81 120.0(3)
C76 C77 C78 119.5(3)
C79 C78 C77 119.9(3)
C78 C79 C80 120.2(4)
C81 C80 C79 120.4(3)
C80 C81 C76 120.0(3)

loop_
_geom_bond_atom_site_label_1
_geom_bond_atom_site_label_2
_geom_bond_distance
Ca1 O1 2.3294(16)
Ca1 N3 2.3917(18)
Ca1 N1 2.4036(17)
Ca1 C32 2.566(2)
Ca1 C1 2.587(2)
Ca1 P3 3.0362(7)
Ca1 P1 3.0430(7)
Ca1 Ca2 3.4172(6)
Ca2 N2 2.3254(18)
Ca2 N4 2.3274(18)
Ca2 C32 2.544(2)
Ca2 C1 2.552(2)
Ca2 P2 2.9810(7)
Ca2 P4 2.9833(7)
Ca2 Si2 3.5288(8)
Ca2 Si4 3.6086(8)
N1 P1 1.6108(18)
N1 Si1 1.7084(18)
N2 P2 1.6057(19)
N2 Si2 1.6963(18)
N3 P3 1.6066(18)
N3 Si3 1.7081(18)
N4 P4 1.6138(17)
N4 Si4 1.6987(18)
O1 C63 1.232(3)
Si1 C4 1.863(3)
Si1 C2 1.874(3)
Si1 C3 1.879(3)
Si2 C30 1.863(3)
Si2 C29 1.869(3)
Si2 C31 1.873(3)
Si3 C35 1.864(3)
Si3 C33 1.866(3)
Si3 C34 1.877(3)
Si4 C62 1.867(3)
Si4 C60 1.869(3)
Si4 C61 1.871(3)
P1 C1 1.697(2)
P1 C5 1.833(2)
P1 C11 1.840(2)
P2 C1 1.711(2)
P2 C23 1.829(2)
P2 C17 1.833(2)
P3 C32 1.708(2)
P3 C42 1.833(2)
P3 C36 1.835(2)
P4 C32 1.702(2)
P4 C48 1.829(2)
P4 C54 1.835(2)
C5 C10 1.389(3)
C5 C6 1.394(3)
C6 C7 1.389(4)
C7 C8 1.374(5)
C8 C9 1.374(5)
C9 C10 1.386(4)
C11 C12 1.387(3)
C11 C16 1.392(3)
C12 C13 1.394(3)
C13 C14 1.367(4)
C14 C15 1.381(4)
C15 C16 1.387(4)
C17 C18 1.386(3)
C17 C22 1.394(3)
C18 C19 1.386(4)
C19 C20 1.373(4)
C20 C21 1.374(4)
C21 C22 1.388(4)
C23 C24 1.392(3)
C23 C28 1.392(3)
C24 C25 1.380(4)
C25 C26 1.380(4)
C26 C27 1.366(4)
C27 C28 1.384(4)
C36 C37 1.388(4)
C36 C41 1.389(3)
C37 C38 1.387(4)
C38 C39 1.374(5)
C39 C40 1.365(5)
C40 C41 1.386(4)
C42 C47 1.390(3)
C42 C43 1.393(3)
C43 C44 1.390(4)
C44 C45 1.366(4)
C45 C46 1.378(4)
C46 C47 1.379(3)
C48 C53 1.393(3)
C48 C49 1.396(3)
C49 C50 1.395(4)
C50 C51 1.369(5)
C51 C52 1.373(5)
C52 C53 1.382(4)
C54 C59 1.373(3)
C54 C55 1.388(3)
C55 C56 1.381(4)
C56 C57 1.357(4)
C57 C58 1.377(4)
C58 C59 1.388(4)
C63 C64 1.474(3)
C63 C70 1.486(3)
C64 C69 1.385(4)
C64 C65 1.394(4)
C65 C66 1.384(4)
C66 C67 1.369(5)
C67 C68 1.358(5)
C68 C69 1.380(4)
C70 C71 1.381(4)
C70 C75 1.385(4)
C71 C72 1.391(5)
C72 C73 1.382(6)
C73 C74 1.345(5)
C74 C75 1.383(4)
C76 C77 1.360(5)
C76 C81 1.369(5)
C77 C78 1.367(5)
C78 C79 1.356(5)
C79 C80 1.358(5)
C80 C81 1.338(5)
